data_4030167
loop_
_publ_author_name
'Xu, Changming'
'Zhang, Long'
'Luo, Sanzhong'

_publ_section_title
;
 Asymmetric enamine catalysis with \b-ketoesters by chiral primary amine:
 divergent stereocontrol modes.
;
_journal_issue 23
_journal_name_full 'The Journal of organic chemistry'
_journal_page_first 11517
_journal_page_last 11526
_journal_paper_doi 10.1021/jo502152w
_journal_volume 79
_journal_year 2014
_chemical_absolute_configuration ad
_chemical_formula_moiety 'C18 H21 Br N2 O3'
_chemical_formula_sum 'C18 H21 Br N2 O3'
_chemical_formula_weight 393.28
_chemical_name_systematic
; 
 ? 
;
_space_group_IT_number 4
_symmetry_cell_setting monoclinic
_symmetry_space_group_name_Hall 'P 2yb'
_symmetry_space_group_name_H-M 'P 1 21 1'
_atom_sites_solution_hydrogens geom
_atom_sites_solution_primary direct
_atom_sites_solution_secondary difmap
_audit_creation_method SHELXL-97
_cell_angle_alpha 90.00
_cell_angle_beta 107.871(4)
_cell_angle_gamma 90.00
_cell_formula_units_Z 4
_cell_length_a 7.425(2)
_cell_length_b 29.523(7)
_cell_length_c 8.348(2)
_cell_measurement_reflns_used 6095
_cell_measurement_temperature 100(2)
_cell_measurement_theta_max 27.48
_cell_measurement_theta_min 2.07
_cell_volume 1741.7(8)
_computing_cell_refinement 'CrystalClear (Rigaku Inc., 2007)'
_computing_data_collection 'CrystalClear (Rigaku Inc., 2007)'
_computing_data_reduction 'CrystalClear (Rigaku Inc., 2007)'
_computing_molecular_graphics 'Olex2 Ver 1.1'
_computing_publication_material 'SHELX97 (Sheldrick, 2008)'
_computing_structure_refinement 'Olex2 Ver 1.1'
_computing_structure_solution 'SHELXS-97 (Sheldrick, 2008)'
_diffrn_ambient_temperature 100(2)
_diffrn_measured_fraction_theta_full 1.000
_diffrn_measured_fraction_theta_max 1.000
_diffrn_measurement_device_type 'MM007-HF CCD(Saturn 724+)'
_diffrn_measurement_method '\w scans at fixed \c = 45\%'
_diffrn_radiation_monochromator Confocal
_diffrn_radiation_source 'rotating anode'
_diffrn_radiation_type MoK\a
_diffrn_radiation_wavelength 0.71073
_diffrn_reflns_av_R_equivalents 0.0514
_diffrn_reflns_av_sigmaI/netI 0.0620
_diffrn_reflns_limit_h_max 9
_diffrn_reflns_limit_h_min -9
_diffrn_reflns_limit_k_max 36
_diffrn_reflns_limit_k_min -38
_diffrn_reflns_limit_l_max 10
_diffrn_reflns_limit_l_min -10
_diffrn_reflns_number 19312
_diffrn_reflns_theta_full 27.46
_diffrn_reflns_theta_max 27.46
_diffrn_reflns_theta_min 2.56
_exptl_absorpt_coefficient_mu 2.379
_exptl_absorpt_correction_T_max 1.0000
_exptl_absorpt_correction_T_min 0.4934
_exptl_absorpt_correction_type multi-scan
_exptl_absorpt_process_details 'CrystalClear (Rigaku Inc., 2007)'
_exptl_crystal_colour colorless
_exptl_crystal_density_diffrn 1.500
_exptl_crystal_density_method 'not measured'
_exptl_crystal_description plate
_exptl_crystal_F_000 808
_exptl_crystal_size_max 0.31
_exptl_crystal_size_mid 0.12
_exptl_crystal_size_min 0.05
_refine_diff_density_max 0.693
_refine_diff_density_min -0.373
_refine_diff_density_rms 0.075
_refine_ls_abs_structure_details 'Flack H D (1983), Acta Cryst. A39, 876-881'
_refine_ls_abs_structure_Flack -0.004(6)
_refine_ls_extinction_method none
_refine_ls_goodness_of_fit_ref 1.075
_refine_ls_hydrogen_treatment constr
_refine_ls_matrix_type full
_refine_ls_number_parameters 439
_refine_ls_number_reflns 7854
_refine_ls_number_restraints 1
_refine_ls_restrained_S_all 1.075
_refine_ls_R_factor_all 0.0422
_refine_ls_R_factor_gt 0.0392
_refine_ls_shift/su_max 0.001
_refine_ls_shift/su_mean 0.000
_refine_ls_structure_factor_coef Fsqd
_refine_ls_weighting_details 'calc w=1/[\s^2^(Fo^2^)+(0.0291P)^2^+0.2114P] where P=(Fo^2^+2Fc^2^)/3'
_refine_ls_weighting_scheme calc
_refine_ls_wR_factor_gt 0.0802
_refine_ls_wR_factor_ref 0.0831
_reflns_number_gt 7447
_reflns_number_total 7854
_reflns_threshold_expression >2sigma(I)
_cod_data_source_file jo502152w_si_002.cif
_cod_data_source_block mx2722
_cod_depositor_comments 'Adding full bibliography for 4030167.cif.'
_cod_original_sg_symbol_H-M P2(1)
_cod_database_code 4030167

loop_
_symmetry_equiv_pos_as_xyz
'x, y, z'
'-x, y+1/2, -z'

loop_
_atom_site_label
_atom_site_type_symbol
_atom_site_fract_x
_atom_site_fract_y
_atom_site_fract_z
_atom_site_U_iso_or_equiv
_atom_site_adp_type
_atom_site_occupancy
_atom_site_symmetry_multiplicity
_atom_site_calc_flag
_atom_site_refinement_flags
Br1 Br 0.86603(4) 0.513919(11) 0.80317(4) 0.02203(8) Uani 1 1 d .
Br1A Br -0.16154(5) 0.659281(12) 0.41555(4) 0.02295(9) Uani 1 1 d .
O1 O 0.0018(4) 0.41203(9) 0.6217(3) 0.0292(6) Uani 1 1 d .
O1A O 0.9565(4) 0.82149(8) 1.0205(3) 0.0361(7) Uani 1 1 d .
O2 O -0.3083(3) 0.39661(9) 0.5314(3) 0.0228(5) Uani 1 1 d .
O2A O 0.8347(4) 0.76742(8) 1.1453(3) 0.0255(6) Uani 1 1 d .
O3 O 0.0858(3) 0.58803(8) 0.1948(3) 0.0186(5) Uani 1 1 d .
O3A O 0.5991(3) 0.57256(7) 1.0263(3) 0.0184(5) Uani 1 1 d .
N1 N -0.0398(4) 0.48068(9) 0.2968(3) 0.0149(6) Uani 1 1 d .
N1A N 0.7376(4) 0.67750(9) 0.9093(3) 0.0157(6) Uani 1 1 d .
N2 N -0.0575(4) 0.52513(9) 0.2446(3) 0.0176(6) Uani 1 1 d .
H2 H -0.1703 0.5362 0.1924 0.021 Uiso 1 1 calc R
N2A N 0.7501(4) 0.63354(9) 0.9699(3) 0.0164(6) Uani 1 1 d .
H2A H 0.8612 0.6223 1.0263 0.020 Uiso 1 1 calc R
C1 C -0.1517(5) 0.40579(11) 0.3212(4) 0.0153(7) Uani 1 1 d .
C1A C 0.8703(5) 0.74957(11) 0.8778(4) 0.0155(7) Uani 1 1 d .
C2 C -0.3090(5) 0.37472(11) 0.2106(4) 0.0171(7) Uani 1 1 d .
H2B H -0.2825 0.3694 0.1029 0.021 Uiso 1 1 calc R
H2C H -0.3003 0.3451 0.2678 0.021 Uiso 1 1 calc R
C2A C 1.0352(5) 0.75708(12) 0.8055(4) 0.0225(8) Uani 1 1 d .
H2AA H 1.0221 0.7358 0.7110 0.027 Uiso 1 1 calc R
H2AB H 1.0279 0.7883 0.7604 0.027 Uiso 1 1 calc R
C3 C -0.5114(5) 0.39170(11) 0.1705(4) 0.0177(7) Uani 1 1 d .
H3A H -0.5943 0.3735 0.0773 0.021 Uiso 1 1 calc R
H3B H -0.5549 0.3873 0.2703 0.021 Uiso 1 1 calc R
C3A C 1.2275(5) 0.75019(14) 0.9358(5) 0.0296(9) Uani 1 1 d .
H3AA H 1.3224 0.7446 0.8767 0.035 Uiso 1 1 calc R
H3AB H 1.2638 0.7784 1.0020 0.035 Uiso 1 1 calc R
C4 C -0.5302(5) 0.44105(11) 0.1213(4) 0.0172(7) Uani 1 1 d .
C4A C 1.2332(5) 0.71180(11) 1.0538(4) 0.0197(7) Uani 1 1 d .
C5 C -0.3795(5) 0.46866(11) 0.1589(4) 0.0170(7) Uani 1 1 d .
H5 H -0.3986 0.4990 0.1199 0.020 Uiso 1 1 calc R
C5A C 1.0774(5) 0.68887(11) 1.0532(4) 0.0159(7) Uani 1 1 d .
H5A H 1.0904 0.6631 1.1242 0.019 Uiso 1 1 calc R
C6 C -0.1882(5) 0.45500(11) 0.2559(4) 0.0141(6) Uani 1 1 d .
C6A C 0.8879(5) 0.70184(11) 0.9478(4) 0.0144(6) Uani 1 1 d .
C7 C 0.0413(5) 0.38950(11) 0.3140(4) 0.0188(7) Uani 1 1 d .
H7A H 0.0664 0.3591 0.3625 0.028 Uiso 1 1 calc R
H7B H 0.1400 0.4103 0.3783 0.028 Uiso 1 1 calc R
H7C H 0.0412 0.3887 0.1966 0.028 Uiso 1 1 calc R
C7A C 0.6808(5) 0.75885(11) 0.7417(4) 0.0216(7) Uani 1 1 d .
H7AA H 0.6771 0.7905 0.7048 0.032 Uiso 1 1 calc R
H7AB H 0.5765 0.7533 0.7880 0.032 Uiso 1 1 calc R
H7AC H 0.6682 0.7387 0.6455 0.032 Uiso 1 1 calc R
C8 C -0.1419(5) 0.40602(11) 0.5088(4) 0.0169(7) Uani 1 1 d .
C8A C 0.8938(5) 0.78381(12) 1.0200(4) 0.0207(7) Uani 1 1 d .
C9 C -0.3081(5) 0.39251(13) 0.7059(4) 0.0237(8) Uani 1 1 d .
H9A H -0.2884 0.4225 0.7615 0.028 Uiso 1 1 calc R
H9B H -0.2054 0.3720 0.7692 0.028 Uiso 1 1 calc R
C9A C 0.8874(6) 0.79369(14) 1.3003(5) 0.0319(9) Uani 1 1 d .
H9AA H 0.8050 0.7855 1.3692 0.038 Uiso 1 1 calc R
H9AB H 0.8710 0.8264 1.2738 0.038 Uiso 1 1 calc R
C10 C -0.4966(6) 0.37367(17) 0.7015(5) 0.0423(12) Uani 1 1 d .
H10D H -0.5970 0.3940 0.6368 0.064 Uiso 1 1 calc R
H10E H -0.5031 0.3709 0.8166 0.064 Uiso 1 1 calc R
H10F H -0.5133 0.3437 0.6482 0.064 Uiso 1 1 calc R
C10A C 1.0922(6) 0.78394(13) 1.3976(5) 0.0332(9) Uani 1 1 d .
H10A H 1.1730 0.7921 1.3287 0.050 Uiso 1 1 calc R
H10B H 1.1070 0.7516 1.4255 0.050 Uiso 1 1 calc R
H10C H 1.1290 0.8018 1.5015 0.050 Uiso 1 1 calc R
C11 C -0.7252(5) 0.45808(12) 0.0292(4) 0.0210(7) Uani 1 1 d .
H11D H -0.7739 0.4420 -0.0781 0.031 Uiso 1 1 calc R
H11E H -0.7196 0.4906 0.0077 0.031 Uiso 1 1 calc R
H11F H -0.8092 0.4528 0.0977 0.031 Uiso 1 1 calc R
C11A C 1.4256(5) 0.69903(12) 1.1691(5) 0.0242(8) Uani 1 1 d .
H11A H 1.5144 0.6962 1.1037 0.036 Uiso 1 1 calc R
H11B H 1.4174 0.6700 1.2236 0.036 Uiso 1 1 calc R
H11C H 1.4704 0.7225 1.2551 0.036 Uiso 1 1 calc R
C12 C 0.0964(5) 0.55184(11) 0.2726(4) 0.0159(7) Uani 1 1 d .
C12A C 0.5926(5) 0.60767(11) 0.9433(4) 0.0161(7) Uani 1 1 d .
C13 C 0.2789(5) 0.53896(11) 0.4013(4) 0.0158(7) Uani 1 1 d .
C13A C 0.4126(5) 0.62116(11) 0.8108(4) 0.0137(6) Uani 1 1 d .
C14 C 0.4453(5) 0.55325(11) 0.3721(4) 0.0179(7) Uani 1 1 d .
H14 H 0.4382 0.5688 0.2707 0.021 Uiso 1 1 calc R
C14A C 0.4104(5) 0.64186(10) 0.6599(4) 0.0163(7) Uani 1 1 d .
H14A H 0.5261 0.6485 0.6386 0.020 Uiso 1 1 calc R
C15 C 0.6216(5) 0.54509(11) 0.4892(4) 0.0183(7) Uani 1 1 d .
H15 H 0.7347 0.5540 0.4672 0.022 Uiso 1 1 calc R
C15A C 0.2404(5) 0.65265(11) 0.5415(4) 0.0174(7) Uani 1 1 d .
H15A H 0.2379 0.6667 0.4385 0.021 Uiso 1 1 calc R
C16 C 0.6276(4) 0.52364(11) 0.6387(4) 0.0172(7) Uani 1 1 d .
C16A C 0.0729(5) 0.64254(11) 0.5756(4) 0.0168(7) Uani 1 1 d .
C17 C 0.4635(4) 0.50939(12) 0.6720(4) 0.0172(7) Uani 1 1 d .
H17 H 0.4706 0.4948 0.7752 0.021 Uiso 1 1 calc R
C17A C 0.0716(5) 0.62117(11) 0.7216(4) 0.0179(7) Uani 1 1 d .
H17A H -0.0446 0.6142 0.7415 0.021 Uiso 1 1 calc R
C18 C 0.2900(4) 0.51680(12) 0.5520(4) 0.0171(6) Uani 1 1 d .
H18 H 0.1775 0.5067 0.5724 0.021 Uiso 1 1 calc R
C18A C 0.2433(5) 0.61000(11) 0.8396(4) 0.0177(7) Uani 1 1 d .
H18A H 0.2449 0.5947 0.9402 0.021 Uiso 1 1 calc R

loop_
_atom_site_aniso_label
_atom_site_aniso_U_11
_atom_site_aniso_U_22
_atom_site_aniso_U_33
_atom_site_aniso_U_23
_atom_site_aniso_U_13
_atom_site_aniso_U_12
Br1 0.01443(16) 0.02462(18) 0.02199(16) 0.00069(14) -0.00186(12) 0.00156(14)
Br1A 0.01478(17) 0.02927(19) 0.02025(16) 0.00191(15) -0.00132(12) 0.00283(15)
O1 0.0230(14) 0.0420(17) 0.0200(12) -0.0035(12) 0.0029(11) -0.0113(12)
O1A 0.062(2) 0.0183(14) 0.0249(14) 0.0015(11) 0.0082(14) -0.0095(13)
O2 0.0176(13) 0.0368(15) 0.0151(11) 0.0036(10) 0.0068(10) 0.0006(11)
O2A 0.0305(15) 0.0244(13) 0.0268(13) -0.0091(11) 0.0165(12) -0.0061(12)
O3 0.0154(12) 0.0157(12) 0.0222(12) 0.0045(9) 0.0019(9) -0.0011(9)
O3A 0.0153(12) 0.0156(12) 0.0216(12) 0.0054(10) 0.0014(10) -0.0012(10)
N1 0.0169(15) 0.0106(13) 0.0170(13) 0.0017(11) 0.0047(11) 0.0005(11)
N1A 0.0159(14) 0.0139(14) 0.0163(13) 0.0015(11) 0.0036(11) 0.0003(11)
N2 0.0130(14) 0.0154(15) 0.0195(14) 0.0030(11) -0.0021(11) 0.0007(11)
N2A 0.0127(14) 0.0126(14) 0.0222(14) 0.0034(11) 0.0030(12) -0.0008(11)
C1 0.0163(17) 0.0142(17) 0.0152(15) 0.0008(12) 0.0045(13) -0.0007(13)
C1A 0.0142(16) 0.0145(17) 0.0166(15) 0.0017(13) 0.0029(13) -0.0005(13)
C2 0.0171(17) 0.0113(16) 0.0214(16) 0.0001(13) 0.0036(13) -0.0024(13)
C2A 0.0259(19) 0.0202(18) 0.0248(18) 0.0079(14) 0.0128(15) 0.0033(15)
C3 0.0167(17) 0.0182(17) 0.0162(15) 0.0038(13) 0.0022(13) -0.0028(13)
C3A 0.0181(19) 0.035(2) 0.037(2) 0.0100(18) 0.0109(17) -0.0008(16)
C4 0.0163(17) 0.0195(18) 0.0149(15) -0.0002(13) 0.0034(13) -0.0016(13)
C4A 0.0187(17) 0.0168(17) 0.0229(17) 0.0010(14) 0.0055(14) 0.0020(14)
C5 0.0161(17) 0.0157(16) 0.0174(15) 0.0023(13) 0.0028(13) 0.0029(13)
C5A 0.0175(17) 0.0147(16) 0.0144(15) -0.0007(12) 0.0032(13) 0.0010(13)
C6 0.0138(16) 0.0156(16) 0.0124(14) -0.0023(12) 0.0032(12) -0.0004(13)
C6A 0.0172(17) 0.0136(16) 0.0115(14) -0.0019(12) 0.0030(12) 0.0006(13)
C7 0.0167(17) 0.0143(17) 0.0238(17) -0.0003(13) 0.0041(14) 0.0018(13)
C7A 0.0233(19) 0.0162(17) 0.0223(17) 0.0062(14) 0.0026(15) -0.0009(14)
C8 0.0189(18) 0.0093(16) 0.0218(17) 0.0043(13) 0.0054(14) 0.0005(13)
C8A 0.0219(19) 0.0190(18) 0.0202(17) 0.0050(14) 0.0050(14) 0.0041(14)
C9 0.026(2) 0.031(2) 0.0139(15) 0.0020(14) 0.0057(14) -0.0010(16)
C9A 0.045(3) 0.027(2) 0.030(2) -0.0132(16) 0.0214(19) -0.0083(18)
C10 0.026(2) 0.080(4) 0.0210(19) 0.003(2) 0.0075(17) -0.010(2)
C10A 0.051(3) 0.026(2) 0.0230(19) -0.0029(16) 0.0119(18) -0.0086(19)
C11 0.0166(18) 0.0225(18) 0.0219(17) 0.0009(14) 0.0030(14) -0.0008(15)
C11A 0.0176(19) 0.0226(19) 0.0305(19) -0.0002(15) 0.0048(15) -0.0015(15)
C12 0.0139(17) 0.0171(17) 0.0161(15) 0.0009(13) 0.0038(13) 0.0010(13)
C12A 0.0175(17) 0.0151(17) 0.0159(15) -0.0016(13) 0.0052(13) 0.0033(13)
C13 0.0153(17) 0.0137(16) 0.0168(15) -0.0035(12) 0.0026(13) -0.0001(13)
C13A 0.0131(16) 0.0127(16) 0.0140(15) 0.0018(12) 0.0021(12) -0.0008(13)
C14 0.0222(18) 0.0143(16) 0.0161(15) -0.0007(13) 0.0041(14) 0.0026(14)
C14A 0.0125(17) 0.0169(16) 0.0194(16) -0.0029(13) 0.0046(13) -0.0033(13)
C15 0.0150(17) 0.0218(18) 0.0193(16) 0.0003(14) 0.0068(14) 0.0009(14)
C15A 0.0190(17) 0.0181(18) 0.0132(14) 0.0014(13) 0.0022(13) -0.0019(14)
C16 0.0140(16) 0.0177(18) 0.0179(15) -0.0007(13) 0.0016(12) 0.0018(13)
C16A 0.0119(17) 0.0179(17) 0.0162(15) -0.0041(13) -0.0022(13) 0.0003(13)
C17 0.0183(16) 0.0168(17) 0.0156(14) 0.0023(13) 0.0038(12) 0.0008(14)
C17A 0.0154(18) 0.0186(17) 0.0207(17) -0.0051(14) 0.0070(14) -0.0027(14)
C18 0.0180(16) 0.0168(16) 0.0164(14) -0.0022(14) 0.0051(12) -0.0044(15)
C18A 0.0193(18) 0.0163(17) 0.0185(16) 0.0013(13) 0.0072(14) 0.0016(14)

loop_
_atom_type_symbol
_atom_type_description
_atom_type_scat_dispersion_real
_atom_type_scat_dispersion_imag
_atom_type_scat_source
C C 0.0033 0.0016 'International Tables Vol C Tables 4.2.6.8 and 6.1.1.4'
H H 0.0000 0.0000 'International Tables Vol C Tables 4.2.6.8 and 6.1.1.4'
Br Br -0.2901 2.4595 'International Tables Vol C Tables 4.2.6.8 and 6.1.1.4'
N N 0.0061 0.0033 'International Tables Vol C Tables 4.2.6.8 and 6.1.1.4'
O O 0.0106 0.0060 'International Tables Vol C Tables 4.2.6.8 and 6.1.1.4'

loop_
_geom_angle_atom_site_label_1
_geom_angle_atom_site_label_2
_geom_angle_atom_site_label_3
_geom_angle
C8 O2 C9 116.1(3)
C8A O2A C9A 115.9(3)
C6 N1 N2 118.9(3)
C6A N1A N2A 118.5(3)
C12 N2 N1 120.6(3)
C12 N2 H2 119.7
N1 N2 H2 119.7
C12A N2A N1A 120.7(3)
C12A N2A H2A 119.7
N1A N2A H2A 119.7
C7 C1 C8 106.7(3)
C7 C1 C6 110.3(3)
C8 C1 C6 107.6(2)
C7 C1 C2 109.6(3)
C8 C1 C2 113.5(3)
C6 C1 C2 109.1(3)
C6A C1A C8A 109.9(3)
C6A C1A C7A 113.7(3)
C8A C1A C7A 108.5(3)
C6A C1A C2A 107.4(3)
C8A C1A C2A 107.1(3)
C7A C1A C2A 110.0(3)
C3 C2 C1 116.7(3)
C3 C2 H2B 108.1
C1 C2 H2B 108.1
C3 C2 H2C 108.1
C1 C2 H2C 108.1
H2B C2 H2C 107.3
C3A C2A C1A 112.7(3)
C3A C2A H2AA 109.0
C1A C2A H2AA 109.0
C3A C2A H2AB 109.0
C1A C2A H2AB 109.0
H2AA C2A H2AB 107.8
C4 C3 C2 112.4(3)
C4 C3 H3A 109.1
C2 C3 H3A 109.1
C4 C3 H3B 109.1
C2 C3 H3B 109.1
H3A C3 H3B 107.9
C4A C3A C2A 113.8(3)
C4A C3A H3AA 108.8
C2A C3A H3AA 108.8
C4A C3A H3AB 108.8
C2A C3A H3AB 108.8
H3AA C3A H3AB 107.7
C5 C4 C11 121.3(3)
C5 C4 C3 121.5(3)
C11 C4 C3 117.2(3)
C5A C4A C3A 122.1(3)
C5A C4A C11A 121.7(3)
C3A C4A C11A 116.2(3)
C4 C5 C6 124.2(3)
C4 C5 H5 117.9
C6 C5 H5 117.9
C4A C5A C6A 122.7(3)
C4A C5A H5A 118.7
C6A C5A H5A 118.7
N1 C6 C5 126.1(3)
N1 C6 C1 114.5(3)
C5 C6 C1 119.4(3)
N1A C6A C5A 127.3(3)
N1A C6A C1A 117.3(3)
C5A C6A C1A 115.4(3)
C1 C7 H7A 109.5
C1 C7 H7B 109.5
H7A C7 H7B 109.5
C1 C7 H7C 109.5
H7A C7 H7C 109.5
H7B C7 H7C 109.5
C1A C7A H7AA 109.5
C1A C7A H7AB 109.5
H7AA C7A H7AB 109.5
C1A C7A H7AC 109.5
H7AA C7A H7AC 109.5
H7AB C7A H7AC 109.5
O1 C8 O2 123.9(3)
O1 C8 C1 123.4(3)
O2 C8 C1 112.6(3)
O1A C8A O2A 123.3(3)
O1A C8A C1A 124.4(3)
O2A C8A C1A 112.3(3)
O2 C9 C10 106.9(3)
O2 C9 H9A 110.3
C10 C9 H9A 110.3
O2 C9 H9B 110.3
C10 C9 H9B 110.3
H9A C9 H9B 108.6
O2A C9A C10A 109.1(3)
O2A C9A H9AA 109.9
C10A C9A H9AA 109.9
O2A C9A H9AB 109.9
C10A C9A H9AB 109.9
H9AA C9A H9AB 108.3
C9 C10 H10D 109.5
C9 C10 H10E 109.5
H10D C10 H10E 109.5
C9 C10 H10F 109.5
H10D C10 H10F 109.5
H10E C10 H10F 109.5
C9A C10A H10A 109.5
C9A C10A H10B 109.5
H10A C10A H10B 109.5
C9A C10A H10C 109.5
H10A C10A H10C 109.5
H10B C10A H10C 109.5
C4 C11 H11D 109.5
C4 C11 H11E 109.5
H11D C11 H11E 109.5
C4 C11 H11F 109.5
H11D C11 H11F 109.5
H11E C11 H11F 109.5
C4A C11A H11A 109.5
C4A C11A H11B 109.5
H11A C11A H11B 109.5
C4A C11A H11C 109.5
H11A C11A H11C 109.5
H11B C11A H11C 109.5
O3 C12 N2 119.9(3)
O3 C12 C13 119.5(3)
N2 C12 C13 120.5(3)
O3A C12A N2A 119.7(3)
O3A C12A C13A 120.4(3)
N2A C12A C13A 119.9(3)
C14 C13 C18 119.2(3)
C14 C13 C12 116.9(3)
C18 C13 C12 123.7(3)
C18A C13A C14A 120.0(3)
C18A C13A C12A 117.2(3)
C14A C13A C12A 122.8(3)
C15 C14 C13 121.1(3)
C15 C14 H14 119.4
C13 C14 H14 119.4
C15A C14A C13A 120.1(3)
C15A C14A H14A 119.9
C13A C14A H14A 119.9
C16 C15 C14 118.3(3)
C16 C15 H15 120.9
C14 C15 H15 120.9
C14A C15A C16A 118.9(3)
C14A C15A H15A 120.6
C16A C15A H15A 120.6
C15 C16 C17 121.8(3)
C15 C16 Br1 119.0(2)
C17 C16 Br1 119.2(2)
C17A C16A C15A 122.0(3)
C17A C16A Br1A 119.1(3)
C15A C16A Br1A 118.9(2)
C18 C17 C16 118.9(3)
C18 C17 H17 120.5
C16 C17 H17 120.5
C16A C17A C18A 118.8(3)
C16A C17A H17A 120.6
C18A C17A H17A 120.6
C17 C18 C13 120.7(3)
C17 C18 H18 119.7
C13 C18 H18 119.7
C13A C18A C17A 120.1(3)
C13A C18A H18A 119.9
C17A C18A H18A 119.9

loop_
_geom_bond_atom_site_label_1
_geom_bond_atom_site_label_2
_geom_bond_distance
Br1 C16 1.900(3)
Br1A C16A 1.906(3)
O1 C8 1.200(4)
O1A C8A 1.205(4)
O2 C8 1.335(4)
O2 C9 1.462(4)
O2A C8A 1.343(4)
O2A C9A 1.456(4)
O3 C12 1.240(4)
O3A C12A 1.240(4)
N1 C6 1.294(4)
N1 N2 1.376(4)
N1A C6A 1.283(4)
N1A N2A 1.386(4)
N2 C12 1.348(4)
N2 H2 0.8800
N2A C12A 1.357(4)
N2A H2A 0.8800
C1 C7 1.530(4)
C1 C8 1.546(4)
C1 C6 1.546(4)
C1 C2 1.548(4)
C1A C6A 1.516(4)
C1A C8A 1.528(5)
C1A C7A 1.538(4)
C1A C2A 1.539(4)
C2 C3 1.521(5)
C2 H2B 0.9900
C2 H2C 0.9900
C2A C3A 1.520(5)
C2A H2AA 0.9900
C2A H2AB 0.9900
C3 C4 1.509(4)
C3 H3A 0.9900
C3 H3B 0.9900
C3A C4A 1.494(5)
C3A H3AA 0.9900
C3A H3AB 0.9900
C4 C5 1.342(4)
C4 C11 1.502(5)
C4A C5A 1.340(5)
C4A C11A 1.505(5)
C5 C6 1.459(4)
C5 H5 0.9500
C5A C6A 1.463(4)
C5A H5A 0.9500
C7 H7A 0.9800
C7 H7B 0.9800
C7 H7C 0.9800
C7A H7AA 0.9800
C7A H7AB 0.9800
C7A H7AC 0.9800
C9 C10 1.496(5)
C9 H9A 0.9900
C9 H9B 0.9900
C9A C10A 1.515(6)
C9A H9AA 0.9900
C9A H9AB 0.9900
C10 H10D 0.9800
C10 H10E 0.9800
C10 H10F 0.9800
C10A H10A 0.9800
C10A H10B 0.9800
C10A H10C 0.9800
C11 H11D 0.9800
C11 H11E 0.9800
C11 H11F 0.9800
C11A H11A 0.9800
C11A H11B 0.9800
C11A H11C 0.9800
C12 C13 1.497(4)
C12A C13A 1.504(4)
C13 C14 1.396(5)
C13 C18 1.398(4)
C13A C18A 1.390(4)
C13A C14A 1.396(4)
C14 C15 1.393(5)
C14 H14 0.9500
C14A C15A 1.380(4)
C14A H14A 0.9500
C15 C16 1.388(4)
C15 H15 0.9500
C15A C16A 1.391(4)
C15A H15A 0.9500
C16 C17 1.396(4)
C16A C17A 1.375(5)
C17 C18 1.385(4)
C17 H17 0.9500
C17A C18A 1.391(5)
C17A H17A 0.9500
C18 H18 0.9500
C18A H18A 0.9500

loop_
_geom_hbond_atom_site_label_D
_geom_hbond_atom_site_label_H
_geom_hbond_atom_site_label_A
_geom_hbond_distance_DH
_geom_hbond_distance_HA
_geom_hbond_distance_DA
_geom_hbond_angle_DHA
_geom_hbond_site_symmetry_A
N2 H2 O3A 0.88 2.13 2.989(4) 164.0 1_454
N2A H2A O3 0.88 2.08 2.945(4) 165.6 1_656

loop_
_geom_torsion_atom_site_label_1
_geom_torsion_atom_site_label_2
_geom_torsion_atom_site_label_3
_geom_torsion_atom_site_label_4
_geom_torsion
C6 N1 N2 C12 -174.4(3)
C6A N1A N2A C12A 175.0(3)
C7 C1 C2 C3 -166.6(3)
C8 C1 C2 C3 74.3(4)
C6 C1 C2 C3 -45.7(4)
C6A C1A C2A C3A -57.9(4)
C8A C1A C2A C3A 60.1(4)
C7A C1A C2A C3A 177.8(3)
C1 C2 C3 C4 44.3(4)
C1A C2A C3A C4A 38.7(5)
C2 C3 C4 C5 -18.6(4)
C2 C3 C4 C11 161.7(3)
C2A C3A C4A C5A -6.2(5)
C2A C3A C4A C11A 171.5(3)
C11 C4 C5 C6 176.5(3)
C3 C4 C5 C6 -3.1(5)
C3A C4A C5A C6A -5.3(5)
C11A C4A C5A C6A 177.2(3)
N2 N1 C6 C5 -0.9(5)
N2 N1 C6 C1 179.9(3)
C4 C5 C6 N1 -179.0(3)
C4 C5 C6 C1 0.1(5)
C7 C1 C6 N1 -37.1(4)
C8 C1 C6 N1 78.9(3)
C2 C1 C6 N1 -157.5(3)
C7 C1 C6 C5 143.7(3)
C8 C1 C6 C5 -100.3(3)
C2 C1 C6 C5 23.3(4)
N2A N1A C6A C5A -0.9(5)
N2A N1A C6A C1A 179.3(3)
C4A C5A C6A N1A 163.2(3)
C4A C5A C6A C1A -16.9(5)
C8A C1A C6A N1A 110.5(3)
C7A C1A C6A N1A -11.3(4)
C2A C1A C6A N1A -133.2(3)
C8A C1A C6A C5A -69.4(4)
C7A C1A C6A C5A 168.9(3)
C2A C1A C6A C5A 46.9(4)
C9 O2 C8 O1 -1.7(5)
C9 O2 C8 C1 175.2(3)
C7 C1 C8 O1 29.1(4)
C6 C1 C8 O1 -89.2(4)
C2 C1 C8 O1 149.9(3)
C7 C1 C8 O2 -147.8(3)
C6 C1 C8 O2 93.9(3)
C2 C1 C8 O2 -27.0(4)
C9A O2A C8A O1A -13.0(5)
C9A O2A C8A C1A 167.6(3)
C6A C1A C8A O1A 150.7(4)
C7A C1A C8A O1A -84.4(4)
C2A C1A C8A O1A 34.3(5)
C6A C1A C8A O2A -29.9(4)
C7A C1A C8A O2A 95.0(3)
C2A C1A C8A O2A -146.3(3)
C8 O2 C9 C10 -169.7(3)
C8A O2A C9A C10A -78.4(4)
N1 N2 C12 O3 164.3(3)
N1 N2 C12 C13 -17.8(4)
N1A N2A C12A O3A -164.9(3)
N1A N2A C12A C13A 16.4(4)
O3 C12 C13 C14 -32.1(4)
N2 C12 C13 C14 149.9(3)
O3 C12 C13 C18 142.9(3)
N2 C12 C13 C18 -35.0(5)
O3A C12A C13A C18A 32.9(5)
N2A C12A C13A C18A -148.4(3)
O3A C12A C13A C14A -143.7(3)
N2A C12A C13A C14A 34.9(5)
C18 C13 C14 C15 1.1(5)
C12 C13 C14 C15 176.4(3)
C18A C13A C14A C15A 2.2(5)
C12A C13A C14A C15A 178.7(3)
C13 C14 C15 C16 -2.1(5)
C13A C14A C15A C16A 0.0(5)
C14 C15 C16 C17 1.4(5)
C14 C15 C16 Br1 -178.0(2)
C14A C15A C16A C17A -1.6(5)
C14A C15A C16A Br1A 177.9(2)
C15 C16 C17 C18 0.2(5)
Br1 C16 C17 C18 179.6(3)
C15A C16A C17A C18A 1.0(5)
Br1A C16A C17A C18A -178.5(2)
C16 C17 C18 C13 -1.2(5)
C14 C13 C18 C17 0.6(5)
C12 C13 C18 C17 -174.4(3)
C14A C13A C18A C17A -2.8(5)
C12A C13A C18A C17A -179.5(3)
C16A C17A C18A C13A 1.2(5)
